data_1520754
loop_
_publ_author_name
'Miura, Tomoya'
'Funakoshi, Yuuta'
'Fujimoto, Yoshikazu'
'Nakahashi, Junki'
'Murakami, Masahiro'

_publ_section_title
;
 Facile synthesis of 2,5-disubstituted thiazoles from terminal alkynes,
 sulfonyl azides, and thionoesters.
;
_journal_issue 10
_journal_name_full 'Organic letters'
_journal_page_first 2454
_journal_page_last 2457
_journal_paper_doi 10.1021/acs.orglett.5b00960
_journal_volume 17
_journal_year 2015
_chemical_formula_sum 'C23 H21 N O3 S2'
_chemical_formula_weight 423.53
_chemical_name_systematic
; 
 ? 
;
_space_group_IT_number 2
_symmetry_cell_setting triclinic
_symmetry_space_group_name_Hall '-P 1'
_symmetry_space_group_name_H-M 'P -1'
_atom_sites_solution_hydrogens geom
_atom_sites_solution_primary direct
_atom_sites_solution_secondary difmap
_audit_creation_method SHELXL-97
_cell_angle_alpha 88.1161(18)
_cell_angle_beta 89.150(2)
_cell_angle_gamma 62.1966(18)
_cell_formula_units_Z 2
_cell_length_a 7.6670(6)
_cell_length_b 8.7269(6)
_cell_length_c 17.0497(13)
_cell_measurement_temperature 108(2)
_cell_measurement_theta_max 27.48
_cell_measurement_theta_min 3.00
_cell_volume 1008.54(13)
_computing_cell_refinement PROCESS-AUTO
_computing_data_collection PROCESS-AUTO
_computing_data_reduction 'Yadokari-XG (Wakita, 2000)'
_computing_molecular_graphics 'Yadokari-XG (Wakita, 2000)'
_computing_publication_material 'Yadokari-XG (Wakita, 2000)'
_computing_structure_refinement 'SHELXL-97 (Sheldrick, 1997)'
_computing_structure_solution 'SHELXS-97 (Sheldrick, 1990)'
_diffrn_ambient_temperature 108(2)
_diffrn_measured_fraction_theta_full 0.990
_diffrn_measured_fraction_theta_max 0.990
_diffrn_radiation_monochromator graphite
_diffrn_radiation_source 'fine-focus sealed tube'
_diffrn_radiation_type MoK\a
_diffrn_radiation_wavelength 0.71075
_diffrn_reflns_av_R_equivalents 0.0489
_diffrn_reflns_av_sigmaI/netI 0.0676
_diffrn_reflns_limit_h_max 9
_diffrn_reflns_limit_h_min -9
_diffrn_reflns_limit_k_max 10
_diffrn_reflns_limit_k_min -11
_diffrn_reflns_limit_l_max 22
_diffrn_reflns_limit_l_min -22
_diffrn_reflns_number 9691
_diffrn_reflns_theta_full 27.48
_diffrn_reflns_theta_max 27.48
_diffrn_reflns_theta_min 3.00
_exptl_absorpt_coefficient_mu 0.289
_exptl_absorpt_correction_T_max 0.8931
_exptl_absorpt_correction_T_min 0.8931
_exptl_absorpt_correction_type multi-scan
_exptl_absorpt_process_details
;
    Higashi, T. (1995). Program for Absorption Correction.
    Rigaku Corporation, Tokyo, Japan.
;
_exptl_crystal_colour colorless
_exptl_crystal_density_diffrn 1.395
_exptl_crystal_density_method 'not measured'
_exptl_crystal_description block
_exptl_crystal_F_000 444
_exptl_crystal_size_max 0.40
_exptl_crystal_size_mid 0.40
_exptl_crystal_size_min 0.40
_refine_diff_density_max 0.620
_refine_diff_density_min -0.859
_refine_diff_density_rms 0.109
_refine_ls_extinction_method none
_refine_ls_goodness_of_fit_ref 1.129
_refine_ls_hydrogen_treatment constr
_refine_ls_matrix_type full
_refine_ls_number_parameters 264
_refine_ls_number_reflns 4570
_refine_ls_number_restraints 0
_refine_ls_restrained_S_all 1.129
_refine_ls_R_factor_all 0.0862
_refine_ls_R_factor_gt 0.0681
_refine_ls_shift/su_max 0.000
_refine_ls_shift/su_mean 0.000
_refine_ls_structure_factor_coef Fsqd
_refine_ls_weighting_details 'calc w=1/[\s^2^(Fo^2^)+(0.0875P)^2^+1.1691P] where P=(Fo^2^+2Fc^2^)/3'
_refine_ls_weighting_scheme calc
_refine_ls_wR_factor_gt 0.1743
_refine_ls_wR_factor_ref 0.1959
_reflns_number_gt 3290
_reflns_number_total 4570
_reflns_threshold_expression >2\s(I)
_cod_data_source_file ol5b00960_si_001.cif
_cod_data_source_block 1
_cod_original_sg_symbol_Hall -p_1
_cod_original_sg_symbol_H-M p_-1
_cod_database_code 1520754

loop_
_symmetry_equiv_pos_as_xyz
'x, y, z'
'-x, -y, -z'

loop_
_atom_site_label
_atom_site_type_symbol
_atom_site_fract_x
_atom_site_fract_y
_atom_site_fract_z
_atom_site_U_iso_or_equiv
_atom_site_adp_type
_atom_site_occupancy
_atom_site_symmetry_multiplicity
_atom_site_calc_flag
_atom_site_refinement_flags
S1 S 1.03799(12) 0.35571(10) 0.16629(5) 0.0234(2) Uani 1 1 d .
S2 S 0.90062(14) 0.51175(11) 0.40198(5) 0.0292(2) Uani 1 1 d .
O3 O 1.0802(4) 0.1800(3) 0.15254(14) 0.0292(6) Uani 1 1 d .
O4 O 1.1795(4) 0.4137(3) 0.14493(14) 0.0300(6) Uani 1 1 d .
O5 O 1.1936(4) 0.5085(3) 0.31058(14) 0.0274(5) Uani 1 1 d .
N6 N 1.0056(4) 0.3760(3) 0.26229(15) 0.0222(6) Uani 1 1 d .
C7 C 0.8000(5) 0.6256(4) 0.0696(2) 0.0278(7) Uani 1 1 d .
H1 H 0.9131 0.6398 0.0577 0.033 Uiso 1 1 calc R
C8 C 0.8751(5) 0.6999(4) 0.26473(19) 0.0246(7) Uani 1 1 d .
C9 C 0.4505(5) 0.7185(5) 0.0526(2) 0.0283(8) Uani 1 1 d .
C10 C 0.6183(5) 0.7358(5) 0.0350(2) 0.0292(8) Uani 1 1 d .
H2 H 0.6092 0.8242 -0.0013 0.035 Uiso 1 1 calc R
C11 C 0.9555(5) 0.7983(4) 0.2287(2) 0.0255(7) Uani 1 1 d .
H3 H 1.0938 0.7586 0.2301 0.031 Uiso 1 1 calc R
C12 C 0.5488(5) 0.9170(4) 0.2239(2) 0.0298(8) Uani 1 1 d .
H4 H 0.4104 0.9571 0.2222 0.036 Uiso 1 1 calc R
C13 C 1.0050(5) 0.5248(4) 0.30402(19) 0.0247(7) Uani 1 1 d .
C14 C 0.8318(6) 0.9557(5) 0.1907(2) 0.0320(8) Uani 1 1 d .
H5 H 0.8866 1.0228 0.1662 0.038 Uiso 1 1 calc R
C15 C 0.7316(6) 0.0122(5) 0.4829(2) 0.0320(8) Uani 1 1 d .
H6 H 0.7248 -0.0911 0.4724 0.038 Uiso 1 1 calc R
C16 C 0.8119(5) 0.2396(4) 0.4404(2) 0.0247(7) Uani 1 1 d .
C17 C 0.7536(5) 0.3130(5) 0.5142(2) 0.0312(8) Uani 1 1 d .
H7 H 0.7619 0.4154 0.5254 0.037 Uiso 1 1 calc R
C18 C 0.6320(6) 1.0141(5) 0.1884(2) 0.0317(8) Uani 1 1 d .
H8 H 0.5495 1.1215 0.1624 0.038 Uiso 1 1 calc R
C19 C 0.8832(5) 0.3231(4) 0.3803(2) 0.0256(7) Uani 1 1 d .
C20 C 0.8010(5) 0.0869(4) 0.4257(2) 0.0280(7) Uani 1 1 d .
H9 H 0.8415 0.0344 0.3763 0.034 Uiso 1 1 calc R
C21 C 0.9389(5) 0.2744(4) 0.3069(2) 0.0247(7) Uani 1 1 d .
H15 H 0.9339 0.1770 0.2859 0.030 Uiso 1 1 calc R
C22 C 0.4672(5) 0.5850(5) 0.1045(2) 0.0302(8) Uani 1 1 d .
H10 H 0.3540 0.5711 0.1167 0.036 Uiso 1 1 calc R
C23 C 0.8130(5) 0.4944(4) 0.12199(19) 0.0248(7) Uani 1 1 d .
C24 C 0.2525(6) 0.8425(5) 0.0179(2) 0.0381(9) Uani 1 1 d .
H19 H 0.1697 0.9211 0.0583 0.057 Uiso 1 1 calc R
H20 H 0.1883 0.7769 -0.0017 0.057 Uiso 1 1 calc R
H21 H 0.2710 0.9099 -0.0256 0.057 Uiso 1 1 calc R
C25 C 0.6724(5) 0.7604(4) 0.2620(2) 0.0270(7) Uani 1 1 d .
H11 H 0.6171 0.6936 0.2866 0.032 Uiso 1 1 calc R
C26 C 0.6718(6) 0.0881(5) 0.5557(2) 0.0334(8) Uani 1 1 d .
H12 H 0.6231 0.0374 0.5946 0.040 Uiso 1 1 calc R
C27 C 0.6469(5) 0.4727(5) 0.1384(2) 0.0286(7) Uani 1 1 d .
H13 H 0.6570 0.3810 0.1729 0.034 Uiso 1 1 calc R
C28 C 0.6838(6) 0.2380(5) 0.5711(2) 0.0343(8) Uani 1 1 d .
H14 H 0.6440 0.2896 0.6208 0.041 Uiso 1 1 calc R
C29 C 1.3433(6) 0.3456(5) 0.3423(2) 0.0357(9) Uani 1 1 d .
H16 H 1.3038 0.3242 0.3948 0.054 Uiso 1 1 calc R
H17 H 1.4685 0.3499 0.3458 0.054 Uiso 1 1 calc R
H18 H 1.3595 0.2520 0.3080 0.054 Uiso 1 1 calc R

loop_
_atom_site_aniso_label
_atom_site_aniso_U_11
_atom_site_aniso_U_22
_atom_site_aniso_U_33
_atom_site_aniso_U_23
_atom_site_aniso_U_13
_atom_site_aniso_U_12
S1 0.0218(4) 0.0230(4) 0.0244(4) -0.0064(3) 0.0016(3) -0.0093(3)
S2 0.0388(5) 0.0268(4) 0.0233(4) -0.0064(3) 0.0013(3) -0.0160(4)
O3 0.0334(14) 0.0228(12) 0.0297(13) -0.0096(10) 0.0030(10) -0.0113(11)
O4 0.0266(13) 0.0333(13) 0.0342(13) -0.0069(11) 0.0051(10) -0.0173(11)
O5 0.0208(12) 0.0245(12) 0.0342(13) -0.0012(10) -0.0088(10) -0.0079(10)
N6 0.0266(15) 0.0227(13) 0.0194(12) -0.0019(11) -0.0028(11) -0.0132(12)
C7 0.0270(18) 0.0315(18) 0.0272(17) -0.0078(14) 0.0042(13) -0.0153(15)
C8 0.0249(18) 0.0215(16) 0.0258(16) -0.0077(13) -0.0003(13) -0.0091(14)
C9 0.0286(19) 0.0299(18) 0.0236(16) -0.0082(14) -0.0047(13) -0.0107(15)
C10 0.032(2) 0.0283(18) 0.0234(16) -0.0008(14) -0.0022(14) -0.0103(15)
C11 0.0200(17) 0.0286(17) 0.0294(17) -0.0066(14) -0.0012(13) -0.0121(14)
C12 0.0217(18) 0.0250(17) 0.0321(18) -0.0051(14) -0.0027(14) -0.0017(14)
C13 0.0236(17) 0.0265(17) 0.0243(16) -0.0081(13) -0.0036(13) -0.0113(14)
C14 0.041(2) 0.0294(18) 0.0299(18) -0.0058(14) 0.0006(15) -0.0199(17)
C15 0.0259(19) 0.0317(19) 0.041(2) -0.0006(16) -0.0023(15) -0.0153(15)
C16 0.0179(16) 0.0247(16) 0.0299(17) -0.0027(13) -0.0004(13) -0.0086(13)
C17 0.0280(19) 0.0315(18) 0.0345(19) -0.0083(15) 0.0037(15) -0.0141(16)
C18 0.036(2) 0.0220(17) 0.0315(18) -0.0031(14) -0.0005(15) -0.0084(15)
C19 0.0211(17) 0.0265(17) 0.0277(17) -0.0037(13) -0.0017(13) -0.0097(14)
C20 0.0235(18) 0.0288(18) 0.0306(17) -0.0027(14) -0.0011(14) -0.0112(14)
C21 0.0234(17) 0.0206(15) 0.0299(17) -0.0009(13) -0.0023(13) -0.0100(13)
C22 0.0260(19) 0.0336(19) 0.0308(18) -0.0060(15) -0.0022(14) -0.0135(15)
C23 0.0271(18) 0.0252(16) 0.0212(15) -0.0067(13) 0.0028(13) -0.0111(14)
C24 0.030(2) 0.042(2) 0.035(2) -0.0052(17) -0.0062(16) -0.0105(17)
C25 0.0240(18) 0.0278(17) 0.0288(17) -0.0088(14) 0.0046(13) -0.0114(14)
C26 0.0267(19) 0.0328(19) 0.039(2) 0.0004(16) 0.0034(15) -0.0125(16)
C27 0.0288(19) 0.0296(18) 0.0295(17) -0.0035(14) 0.0001(14) -0.0152(15)
C28 0.033(2) 0.038(2) 0.0326(19) -0.0070(16) 0.0119(15) -0.0170(17)
C29 0.027(2) 0.0278(18) 0.046(2) -0.0045(16) -0.0078(16) -0.0067(16)

loop_
_atom_type_symbol
_atom_type_description
_atom_type_scat_dispersion_real
_atom_type_scat_dispersion_imag
_atom_type_scat_source
C C 0.0033 0.0016 'International Tables Vol C Tables 4.2.6.8 and 6.1.1.4'
H H 0.0000 0.0000 'International Tables Vol C Tables 4.2.6.8 and 6.1.1.4'
N N 0.0061 0.0033 'International Tables Vol C Tables 4.2.6.8 and 6.1.1.4'
O O 0.0106 0.0060 'International Tables Vol C Tables 4.2.6.8 and 6.1.1.4'
S S 0.1246 0.1234 'International Tables Vol C Tables 4.2.6.8 and 6.1.1.4'

loop_
_geom_angle_atom_site_label_1
_geom_angle_atom_site_label_2
_geom_angle_atom_site_label_3
_geom_angle
O4 S1 O3 119.96(15)
O4 S1 N6 106.98(15)
O3 S1 N6 104.75(14)
O4 S1 C23 108.89(16)
O3 S1 C23 108.35(16)
N6 S1 C23 107.22(15)
C19 S2 C13 93.67(15)
C13 O5 C29 116.4(3)
C21 N6 C13 115.4(3)
C21 N6 S1 121.4(2)
C13 N6 S1 122.0(2)
C23 C7 C10 119.1(3)
C25 C8 C11 119.2(3)
C25 C8 C13 119.3(3)
C11 C8 C13 121.4(3)
C10 C9 C22 118.7(3)
C10 C9 C24 121.2(3)
C22 C9 C24 120.1(4)
C9 C10 C7 121.2(3)
C8 C11 C14 119.7(3)
C25 C12 C18 118.8(3)
O5 C13 N6 112.0(3)
O5 C13 C8 107.7(3)
N6 C13 C8 113.3(3)
O5 C13 S2 111.5(2)
N6 C13 S2 102.8(2)
C8 C13 S2 109.4(2)
C18 C14 C11 120.6(4)
C20 C15 C26 120.3(3)
C17 C16 C20 118.5(3)
C17 C16 C19 119.8(3)
C20 C16 C19 121.6(3)
C28 C17 C16 120.7(3)
C14 C18 C12 120.5(3)
C21 C19 C16 127.9(3)
C21 C19 S2 111.9(3)
C16 C19 S2 120.2(2)
C15 C20 C16 120.5(3)
C19 C21 N6 116.1(3)
C27 C22 C9 120.8(4)
C27 C23 C7 120.2(3)
C27 C23 S1 119.9(3)
C7 C23 S1 119.9(3)
C8 C25 C12 121.2(3)
C28 C26 C15 119.7(4)
C22 C27 C23 119.9(3)
C26 C28 C17 120.3(3)

loop_
_geom_bond_atom_site_label_1
_geom_bond_atom_site_label_2
_geom_bond_distance
S1 O4 1.433(3)
S1 O3 1.438(2)
S1 N6 1.655(3)
S1 C23 1.744(4)
S2 C19 1.764(4)
S2 C13 1.864(4)
O5 C13 1.391(4)
O5 C29 1.441(4)
N6 C21 1.412(4)
N6 C13 1.499(4)
C7 C23 1.396(5)
C7 C10 1.397(5)
C8 C25 1.390(5)
C8 C11 1.393(5)
C8 C13 1.520(5)
C9 C10 1.391(5)
C9 C22 1.397(5)
C9 C24 1.509(5)
C11 C14 1.396(5)
C12 C25 1.393(5)
C12 C18 1.397(5)
C14 C18 1.371(6)
C15 C20 1.387(5)
C15 C26 1.394(5)
C16 C17 1.400(5)
C16 C20 1.404(5)
C16 C19 1.479(5)
C17 C28 1.388(5)
C19 C21 1.333(5)
C22 C27 1.386(5)
C23 C27 1.395(5)
C26 C28 1.387(5)
